data_1546114
loop_
_publ_author_name
'Krause, Lennard'
'Niep\"otter, Benedikt'
'Sch\"urmann, Christian J.'
'Stalke, Dietmar'
'Herbst-Irmer, Regine'

_publ_section_title
;
 Validation of experimental charge-density refinement strategies: when do
 we overfit?
;
_journal_issue 4
_journal_name_full IUCrJ
_journal_page_first
;
;
_journal_paper_doi 10.1107/S2052252517005103
_journal_volume 4
_journal_year 2017
_chemical_formula_moiety 'C24 H18 B F10 N'
_chemical_formula_sum 'C24 H18 B F10 N'
_chemical_formula_weight 521.20
_space_group_crystal_system tetragonal
_space_group_IT_number 114
_space_group_name_Hall 'P -4 2n'
_space_group_name_H-M_alt 'P -4 21 c'
_symmetry_space_group_name_Hall 'P -4 2n'
_symmetry_space_group_name_H-M 'P -4 21 c'
_audit_creation_method XD2016rev.2016.01
_cell_angle_alpha 90
_cell_angle_beta 90
_cell_angle_gamma 90
_cell_formula_units_Z 8
_cell_length_a 22.206(3)
_cell_length_b 22.206(3)
_cell_length_c 8.692(2)
_cell_measurement_reflns_used 8098
_cell_measurement_temperature 100(2)
_cell_measurement_theta_max 49.131
_cell_measurement_theta_min 2.5935
_cell_volume 4286.1(13)
_computing_cell_refinement 'SAINT V8.30C'
_computing_data_collection 'APEX2 v2012.2'
_computing_data_reduction 'SAINT V8.30C'
_computing_molecular_graphics 'XP Version 5.1'
_computing_publication_material 'XP Version 5.1'
_computing_structure_refinement 'SHELXL-2016/6 (Sheldrick, 2016)'
_computing_structure_solution 'SHELXT(G.M.Sheldrick,Acta Cryst.(2015)A71,3-8)'
_diffrn_ambient_temperature 100(2)
_diffrn_measured_fraction_theta_full 1.000
_diffrn_measured_fraction_theta_max 0.997
_diffrn_measurement_device_type 'Bruker Smart APEX II Ultra'
_diffrn_measurement_method 'omega scans'
_diffrn_radiation_type MoK\a
_diffrn_radiation_wavelength 0.71073
_diffrn_reflns_av_R_equivalents 0.0412
_diffrn_reflns_av_unetI/netI 0.0133
_diffrn_reflns_Laue_measured_fraction_full 1.000
_diffrn_reflns_Laue_measured_fraction_max 0.997
_diffrn_reflns_limit_h_max 47
_diffrn_reflns_limit_h_min -47
_diffrn_reflns_limit_k_max 46
_diffrn_reflns_limit_k_min -46
_diffrn_reflns_limit_l_max 18
_diffrn_reflns_limit_l_min -18
_diffrn_reflns_number 404587
_diffrn_reflns_point_group_measured_fraction_full 1.000
_diffrn_reflns_point_group_measured_fraction_max 0.996
_diffrn_reflns_theta_full 25.242
_diffrn_reflns_theta_max 49.187
_diffrn_reflns_theta_min 1.297
_diffrn_source 'BRUKER Rotating Anode'
_exptl_absorpt_coefficient_mu 0.155
_exptl_absorpt_correction_T_max 0.9705
_exptl_absorpt_correction_T_min 0.9279
_exptl_absorpt_correction_type multi-scan
_exptl_absorpt_process_details 'SADABS 2015/1'
_exptl_crystal_colour colorless
_exptl_crystal_density_diffrn 1.615
_exptl_crystal_description block
_exptl_crystal_F_000 2112
_exptl_crystal_size_max 0.100
_exptl_crystal_size_mid 0.090
_exptl_crystal_size_min 0.090
_refine_diff_density_max 0.301
_refine_diff_density_min -0.225
_refine_diff_density_rms 0.028
_refine_ls_abs_structure_details
;
 Flack x determined using 8376 quotients [(I+)-(I-)]/[(I+)+(I-)]
 (Parsons, Flack and Wagner, Acta Cryst. B69 (2013) 249-259).
;
_refine_ls_abs_structure_Flack -0.03(3)
_refine_ls_extinction_method none
_refine_ls_goodness_of_fit_ref 1.102
_refine_ls_hydrogen_treatment constr
_refine_ls_matrix_type full
_refine_ls_number_parameters 618
_refine_ls_number_reflns 20737
_refine_ls_number_restraints 0
_refine_ls_restrained_S_all 1.102
_refine_ls_R_factor_all 0.0186
_refine_ls_R_factor_gt 0.0183
_refine_ls_R_Fsqd_factor 0.0117
_refine_ls_shift/su_max 0.001
_refine_ls_shift/su_mean 0.000
_refine_ls_structure_factor_coef Fsqd
_refine_ls_weighting_details
;
'calc w2 = 1/[s^2^(Fo^2^)]'
;
_refine_ls_weighting_scheme calc
_refine_ls_wR_factor_ref 0.0157
_reflns_Friedel_coverage 0.864
_reflns_Friedel_fraction_full 1.000
_reflns_Friedel_fraction_max 0.994
_reflns_number_gt 19346
_reflns_number_total 21597
_reflns_threshold_expression 'I > 2\s(I)'
_cod_data_source_file lc5072.cif
_cod_data_source_block 1_xd
_cod_original_cell_volume 4286.1(15)
_cod_database_code 1546114
_shelx_space_group_comment
;
The symmetry employed for this shelxl refinement is uniquely defined
by the following loop, which should always be used as a source of
symmetry information in preference to the above space-group names.
They are only intended as comments.
;

loop_
_space_group_symop_operation_xyz
'x, y, z'
'-x, -y, z'
'y, -x, -z'
'-y, x, -z'
'-x+1/2, y+1/2, -z+1/2'
'x+1/2, -y+1/2, -z+1/2'
'-y+1/2, -x+1/2, z+1/2'
'y+1/2, x+1/2, z+1/2'

loop_
_atom_local_axes_atom_label
_atom_local_axes_atom0
_atom_local_axes_ax1
_atom_local_axes_atom1
_atom_local_axes_atom2
_atom_local_axes_ax2
F(22) C(22) Z F(22) C(21) Y
F(23) C(23) Z F(23) C(22) Y
F(24) C(24) Z F(24) C(23) Y
F(25) C(25) Z F(25) C(26) Y
F(26) C(26) Z F(26) C(21) Y
F(32) C(32) Z F(32) C(31) Y
F(33) C(33) Z F(33) C(32) Y
F(34) C(34) Z F(34) C(33) Y
F(35) C(35) Z F(35) C(36) Y
F(36) C(36) Z F(36) C(31) Y
N(1) B(1) X N(1) C(2) Y
C(1) B(1) X C(1) C(2) Y
C(2) N(1) Z C(2) C(1) Y
C(3) N(1) X C(3) C(4) Y
C(4) C(3) Z C(4) H(4A) Y
C(5) N(1) X C(5) C(6) Y
C(6) C(5) Z C(6) H(6B) Y
C(11) C(14) Z C(11) C(16) Y
C(12) C(15) Z C(12) C(11) Y
C(13) C(16) Z C(13) C(12) Y
C(14) C(11) Z C(14) C(15) Y
C(15) C(12) Z C(15) C(16) Y
C(16) C(13) Z C(16) C(11) Y
C(21) C(24) Z C(21) C(26) Y
C(22) C(25) Z C(22) C(21) Y
C(23) C(26) Z C(23) C(22) Y
C(24) C(21) Z C(24) C(25) Y
C(25) C(22) Z C(25) C(26) Y
C(26) C(23) Z C(26) C(21) Y
C(31) C(34) Z C(31) C(36) Y
C(32) C(35) Z C(32) C(31) Y
C(33) C(36) Z C(33) C(32) Y
C(34) C(31) Z C(34) C(35) Y
C(35) C(32) Z C(35) C(36) Y
C(36) C(33) Z C(36) C(31) Y
B(1) N(1) X B(1) C(1) Y
H(1A) C(1) Z H(1A) H(1B) Y
H(1B) C(1) Z H(1B) H(1A) Y
H(2) C(2) Z H(2) C(11) Y
H(3A) C(3) Z H(3A) H(3B) Y
H(3B) C(3) Z H(3B) H(3A) Y
H(4A) C(4) Z H(4A) H(4B) Y
H(4B) C(4) Z H(4B) H(4C) Y
H(4C) C(4) Z H(4C) H(4A) Y
H(5A) C(5) Z H(5A) H(5B) Y
H(5B) C(5) Z H(5B) H(5A) Y
H(6A) C(6) Z H(6A) H(6B) Y
H(6B) C(6) Z H(6B) H(6C) Y
H(6C) C(6) Z H(6C) H(6A) Y
H(12) C(12) Z H(12) C(13) Y
H(13) C(13) Z H(13) C(14) Y
H(14) C(14) Z H(14) C(15) Y
H(15) C(15) Z H(15) C(16) Y
H(16) C(16) Z H(16) C(11) Y

loop_
_atom_rho_multipole_atom_label
_atom_rho_multipole_coeff_Pv
_atom_rho_multipole_coeff_P00
_atom_rho_multipole_coeff_P11
_atom_rho_multipole_coeff_P1-1
_atom_rho_multipole_coeff_P10
_atom_rho_multipole_coeff_P20
_atom_rho_multipole_coeff_P21
_atom_rho_multipole_coeff_P2-1
_atom_rho_multipole_coeff_P22
_atom_rho_multipole_coeff_P2-2
_atom_rho_multipole_coeff_P30
_atom_rho_multipole_coeff_P31
_atom_rho_multipole_coeff_P3-1
_atom_rho_multipole_coeff_P32
_atom_rho_multipole_coeff_P3-2
_atom_rho_multipole_coeff_P33
_atom_rho_multipole_coeff_P3-3
_atom_rho_multipole_coeff_P40
_atom_rho_multipole_coeff_P41
_atom_rho_multipole_coeff_P4-1
_atom_rho_multipole_coeff_P42
_atom_rho_multipole_coeff_P4-2
_atom_rho_multipole_coeff_P43
_atom_rho_multipole_coeff_P4-3
_atom_rho_multipole_coeff_P44
_atom_rho_multipole_coeff_P4-4
_atom_rho_multipole_kappa
_atom_rho_multipole_kappa_prime0
_atom_rho_multipole_kappa_prime1
_atom_rho_multipole_kappa_prime2
_atom_rho_multipole_kappa_prime3
_atom_rho_multipole_kappa_prime4
_atom_rho_multipole_radial_slater_n0
_atom_rho_multipole_radial_slater_zeta0
_atom_rho_multipole_radial_slater_n1
_atom_rho_multipole_radial_slater_zeta1
_atom_rho_multipole_radial_slater_n2
_atom_rho_multipole_radial_slater_zeta2
_atom_rho_multipole_radial_slater_n3
_atom_rho_multipole_radial_slater_zeta3
_atom_rho_multipole_radial_slater_n4
_atom_rho_multipole_radial_slater_zeta4
F(22) 7.081(5) 0 0 0 -0.006(3) -0.082(4) 0 0 0 0 0.025(2) 0 0 0 0 0 0 0.006(3) 0 0 0 0 0 0 0 0 0.9982(4) 0.854528 0.854528 0.854528 0.854528 0.854528 2 5.1078857142857 2 5.1078857142857 2 5.1078857142857 3 5.1078857142857 4 5.1078857142857
F(23) 7.079(5) 0 0 0 0.005(4) -0.091(4) 0 0 0 0 0.016(3) 0 0 0 0 0 0 0.003(3) 0 0 0 0 0 0 0 0 0.9982(4) 0.854528 0.854528 0.854528 0.854528 0.854528 2 5.1078857142857 2 5.1078857142857 2 5.1078857142857 3 5.1078857142857 4 5.1078857142857
F(24) 7.066(6) 0 0 0 0.024(6) -0.088(6) 0 0 0 0 0.014(4) 0 0 0 0 0 0 0.007(4) 0 0 0 0 0 0 0 0 0.9982(4) 0.854528 0.854528 0.854528 0.854528 0.854528 2 5.1078857142857 2 5.1078857142857 2 5.1078857142857 3 5.1078857142857 4 5.1078857142857
F(25) 7.0787 0 0 0 0.0047 -0.0909 0 0 0 0 0.0161 0 0 0 0 0 0 0.0026 0 0 0 0 0 0 0 0 0.9982(4) 0.854528 0.854528 0.854528 0.854528 0.854528 2 5.1078857142857 2 5.1078857142857 2 5.1078857142857 3 5.1078857142857 4 5.1078857142857
F(26) 7.0806 0 0 0 -0.006 -0.0822 0 0 0 0 0.0247 0 0 0 0 0 0 0.0062 0 0 0 0 0 0 0 0 0.9982(4) 0.854528 0.854528 0.854528 0.854528 0.854528 2 5.1078857142857 2 5.1078857142857 2 5.1078857142857 3 5.1078857142857 4 5.1078857142857
F(32) 7.0806 0 0 0 -0.006 -0.0822 0 0 0 0 0.0247 0 0 0 0 0 0 0.0062 0 0 0 0 0 0 0 0 0.9982(4) 0.854528 0.854528 0.854528 0.854528 0.854528 2 5.1078857142857 2 5.1078857142857 2 5.1078857142857 3 5.1078857142857 4 5.1078857142857
F(33) 7.0787 0 0 0 0.0047 -0.0909 0 0 0 0 0.0161 0 0 0 0 0 0 0.0026 0 0 0 0 0 0 0 0 0.9982(4) 0.854528 0.854528 0.854528 0.854528 0.854528 2 5.1078857142857 2 5.1078857142857 2 5.1078857142857 3 5.1078857142857 4 5.1078857142857
F(34) 7.0658 0 0 0 0.0237 -0.0883 0 0 0 0 0.0137 0 0 0 0 0 0 0.0073 0 0 0 0 0 0 0 0 0.9982(4) 0.854528 0.854528 0.854528 0.854528 0.854528 2 5.1078857142857 2 5.1078857142857 2 5.1078857142857 3 5.1078857142857 4 5.1078857142857
F(35) 7.0787 0 0 0 0.0047 -0.0909 0 0 0 0 0.0161 0 0 0 0 0 0 0.0026 0 0 0 0 0 0 0 0 0.9982(4) 0.854528 0.854528 0.854528 0.854528 0.854528 2 5.1078857142857 2 5.1078857142857 2 5.1078857142857 3 5.1078857142857 4 5.1078857142857
F(36) 7.0806 0 0 0 -0.006 -0.0822 0 0 0 0 0.0247 0 0 0 0 0 0 0.0062 0 0 0 0 0 0 0 0 0.9982(4) 0.854528 0.854528 0.854528 0.854528 0.854528 2 5.1078857142857 2 5.1078857142857 2 5.1078857142857 3 5.1078857142857 4 5.1078857142857
N(1) 4.93(2) 0 0.074(6) -0.014(6) 0.011(4) -0.033(6) -0.017(5) 0.022(5) 0.053(5) 0.008(5) 0.017(4) -0.139(5) -0.119(5) -0.020(5) -0.002(5) 0.060(5) -0.104(5) 0.013(6) -0.004(5) -0.036(6) 0.011(6) 0.035(6) -0.019(6) -0.001(6) 0.051(6) -0.009(6) 0.995(2) 0.896732 0.896732 0.896732 0.896732 0.896732 2 3.83936 2 3.83936 2 3.83936 3 3.83936 4 3.83936
C(1) 4.46(4) 0 0.016(7) -0.033(8) -0.014(6) 0.018(7) -0.005(6) -0.007(5) 0.033(7) 0.069(6) -0.041(6) -0.209(7) -0.221(7) 0.034(6) 0.015(6) 0.097(7) -0.151(7) 0.038(7) 0.006(7) 0.029(7) 0.024(7) 0.068(8) -0.003(7) 0.009(8) 0.067(8) 0.022(8) 0.945(3) 0.91872 0.91872 0.91872 0.91872 0.91872 2 3.1762 2 3.1762 2 3.1762 3 3.1762 4 3.1762
C(2) 4.04(3) 0 0.056(7) -0.013(7) -0.073(6) -0.112(6) 0.002(6) 0.033(6) 0.033(7) 0.001(6) 0.241(7) -0.052(5) -0.063(6) -0.050(6) -0.029(6) 0.061(6) -0.218(7) 0.086(8) 0.044(7) -0.039(8) 0.036(7) 0.023(7) -0.031(8) 0.079(8) 0.023(7) -0.034(7) 0.968(3) 0.963794 0.963794 0.963794 0.963794 0.963794 2 3.1762 2 3.1762 2 3.1762 3 3.1762 4 3.1762
C(3) 4.25(3) 0 -0.067(5) -0.092(5) 0 0.089(4) 0 0 -0.067(5) 0.042(4) 0 -0.166(5) -0.256(5) 0 0 0.229(5) -0.021(4) 0.046(5) 0 0 -0.095(6) 0.104(5) 0 0 0.018(5) 0.002(5) 0.952(2) 0.942689 0.942689 0.942689 0.942689 0.942689 2 3.1762 2 3.1762 2 3.1762 3 3.1762 4 3.1762
C(4) 4.33(3) 0 0 0 -0.069(6) -0.008(6) 0 0 0 0 0.370(7) 0 0 0 0 0 -0.172(6) 0.094(6) 0 0 0 0 0 0.086(6) 0 0 0.951(2) 0.895762 0.895762 0.895762 0.895762 0.895762 2 3.1762 2 3.1762 2 3.1762 3 3.1762 4 3.1762
C(5) 4.2532 0 -0.0667 -0.0919 0 0.0891 0 0 -0.067 0.0418 0 -0.1658 -0.2561 0 0 0.2285 -0.0207 0.0461 0 0 -0.0949 0.1042 0 0 0.0179 0.0016 0.952(2) 0.942689 0.942689 0.942689 0.942689 0.942689 2 3.1762 2 3.1762 2 3.1762 3 3.1762 4 3.1762
C(6) 4.3319 0 0 0 -0.0687 -0.0081 0 0 0 0 0.3703 0 0 0 0 0 -0.1723 0.0935 0 0 0 0 0 0.0856 0 0 0.951(2) 0.895762 0.895762 0.895762 0.895762 0.895762 2 3.1762 2 3.1762 2 3.1762 3 3.1762 4 3.1762
C(11) 4.007(18) 0 0 0.021(5) 0.055(9) 0.076(8) 0 -0.001(5) -0.159(7) 0 -0.242(8) 0 -0.000(6) -0.148(7) 0 0 -0.002(5) 0.012(10) 0 -0.011(7) -0.020(9) 0 0 -0.027(6) -0.004(7) 0 0.9964(10) 0.964809 0.964809 0.964809 0.964809 0.964809 2 3.1762 2 3.1762 2 3.1762 3 3.1762 4 3.1762
C(12) 4.096(13) 0 0 -0.015(7) 0.001(6) 0.096(5) 0 0.009(6) -0.174(6) 0 -0.233(6) 0 -0.012(5) -0.162(5) 0 0 0.008(5) 0.041(6) 0 -0.005(6) 0.014(6) 0 0 -0.003(5) 0.020(6) 0 0.9964(10) 0.964809 0.964809 0.964809 0.964809 0.964809 2 3.1762 2 3.1762 2 3.1762 3 3.1762 4 3.1762
C(13) 4.096(14) 0 0 -0.032(8) 0.012(7) 0.109(5) 0 0.001(7) -0.175(6) 0 -0.245(6) 0 -0.023(6) -0.147(6) 0 0 0.010(6) -0.010(6) 0 -0.019(7) -0.033(6) 0 0 0.023(6) -0.013(6) 0 0.9964(10) 0.964809 0.964809 0.964809 0.964809 0.964809 2 3.1762 2 3.1762 2 3.1762 3 3.1762 4 3.1762
C(14) 4.02(2) 0 0 0 -0.023(9) 0.060(8) 0 0 -0.193(10) 0 -0.242(9) 0 0 -0.141(9) 0 0 0 -0.031(9) 0 0 -0.020(9) 0 0 0 -0.009(9) 0 0.9964(10) 0.964809 0.964809 0.964809 0.964809 0.964809 2 3.1762 2 3.1762 2 3.1762 3 3.1762 4 3.1762
C(15) 4.0959 0 0 -0.0319 0.0122 0.1087 0 0.0013 -0.1749 0 -0.2453 0 -0.0233 -0.1473 0 0 0.01 -0.0104 0 -0.0188 -0.0329 0 0 0.0234 -0.0128 0 0.9964(10) 0.964809 0.964809 0.964809 0.964809 0.964809 2 3.1762 2 3.1762 2 3.1762 3 3.1762 4 3.1762
C(16) 4.0964 0 0 -0.0151 0.0005 0.0963 0 0.0089 -0.1739 0 -0.2332 0 -0.0119 -0.162 0 0 0.0081 0.0409 0 -0.0047 0.0139 0 0 -0.0033 0.0201 0 0.9964(10) 0.964809 0.964809 0.964809 0.964809 0.964809 2 3.1762 2 3.1762 2 3.1762 3 3.1762 4 3.1762
C(21) 3.992(12) 0 0 0.011(3) -0.029(6) 0.117(5) 0 -0.007(3) -0.130(5) 0 -0.173(5) 0 -0.009(3) -0.129(5) 0 0 -0.004(3) 0.016(6) 0 -0.009(4) -0.003(6) 0 0 0.002(4) 0.000(5) 0 1.0079(7) 0.993134 0.993134 0.993134 0.993134 0.993134 2 3.1762 2 3.1762 2 3.1762 3 3.1762 4 3.1762
C(22) 3.958(8) 0 0 0.026(4) 0.117(4) -0.019(4) 0 0.031(4) -0.165(3) 0 -0.278(4) 0 -0.035(3) -0.137(3) 0 0 0.000(3) 0.032(5) 0 0.010(4) 0.005(4) 0 0 0.019(4) 0.015(4) 0 1.0079(7) 0.993134 0.993134 0.993134 0.993134 0.993134 2 3.1762 2 3.1762 2 3.1762 3 3.1762 4 3.1762
C(23) 3.947(8) 0 0 0.022(5) 0.102(5) -0.015(4) 0 0.024(4) -0.150(4) 0 -0.275(4) 0 0.008(3) -0.118(4) 0 0 0.003(3) 0.023(5) 0 -0.004(5) -0.004(4) 0 0 0.005(4) 0.008(4) 0 1.0079(7) 0.993134 0.993134 0.993134 0.993134 0.993134 2 3.1762 2 3.1762 2 3.1762 3 3.1762 4 3.1762
C(24) 3.963(12) 0 0 0 0.123(7) -0.016(6) 0 0 -0.179(6) 0 -0.314(6) 0 0 -0.160(6) 0 0 0 0.017(7) 0 0 -0.025(6) 0 0 0 -0.005(5) 0 1.0079(7) 0.993134 0.993134 0.993134 0.993134 0.993134 2 3.1762 2 3.1762 2 3.1762 3 3.1762 4 3.1762
C(25) 3.9473 0 0 0.0222 0.102 -0.0151 0 0.0242 -0.1495 0 -0.2745 0 0.0077 -0.1179 0 0 0.0027 0.0227 0 -0.0036 -0.0044 0 0 0.0049 0.0076 0 1.0079(7) 0.993134 0.993134 0.993134 0.993134 0.993134 2 3.1762 2 3.1762 2 3.1762 3 3.1762 4 3.1762
C(26) 3.9581 0 0 0.0264 0.1169 -0.0185 0 0.0313 -0.1647 0 -0.2784 0 -0.035 -0.1372 0 0 0.0003 0.0323 0 0.0096 0.0046 0 0 0.0189 0.0152 0 1.0079(7) 0.993134 0.993134 0.993134 0.993134 0.993134 2 3.1762 2 3.1762 2 3.1762 3 3.1762 4 3.1762
C(31) 3.9924 0 0 0.0105 -0.0288 0.1168 0 -0.0074 -0.1304 0 -0.1731 0 -0.0091 -0.1288 0 0 -0.0043 0.016 0 -0.0089 -0.0026 0 0 0.0015 0.0001 0 1.0079(7) 0.993134 0.993134 0.993134 0.993134 0.993134 2 3.1762 2 3.1762 2 3.1762 3 3.1762 4 3.1762
C(32) 3.9581 0 0 0.0264 0.1169 -0.0185 0 0.0313 -0.1647 0 -0.2784 0 -0.035 -0.1372 0 0 0.0003 0.0323 0 0.0096 0.0046 0 0 0.0189 0.0152 0 1.0079(7) 0.993134 0.993134 0.993134 0.993134 0.993134 2 3.1762 2 3.1762 2 3.1762 3 3.1762 4 3.1762
C(33) 3.9473 0 0 0.0222 0.102 -0.0151 0 0.0242 -0.1495 0 -0.2745 0 0.0077 -0.1179 0 0 0.0027 0.0227 0 -0.0036 -0.0044 0 0 0.0049 0.0076 0 1.0079(7) 0.993134 0.993134 0.993134 0.993134 0.993134 2 3.1762 2 3.1762 2 3.1762 3 3.1762 4 3.1762
C(34) 3.9631 0 0 0 0.123 -0.0159 0 0 -0.179 0 -0.3136 0 0 -0.1603 0 0 0 0.0169 0 0 -0.0249 0 0 0 -0.0047 0 1.0079(7) 0.993134 0.993134 0.993134 0.993134 0.993134 2 3.1762 2 3.1762 2 3.1762 3 3.1762 4 3.1762
C(35) 3.9473 0 0 0.0222 0.102 -0.0151 0 0.0242 -0.1495 0 -0.2745 0 0.0077 -0.1179 0 0 0.0027 0.0227 0 -0.0036 -0.0044 0 0 0.0049 0.0076 0 1.0079(7) 0.993134 0.993134 0.993134 0.993134 0.993134 2 3.1762 2 3.1762 2 3.1762 3 3.1762 4 3.1762
C(36) 3.9581 0 0 0.0264 0.1169 -0.0185 0 0.0313 -0.1647 0 -0.2784 0 -0.035 -0.1372 0 0 0.0003 0.0323 0 0.0096 0.0046 0 0 0.0189 0.0152 0 1.0079(7) 0.993134 0.993134 0.993134 0.993134 0.993134 2 3.1762 2 3.1762 2 3.1762 3 3.1762 4 3.1762
B(1) 2.89(3) 0 -0.091(7) 0.022(8) 0.013(6) 0.032(6) 0.012(6) -0.002(6) -0.094(7) 0.065(7) 0.033(7) -0.201(8) -0.197(8) -0.029(7) -0.005(7) 0.075(8) -0.145(8) 0.032(9) 0.001(8) -0.002(8) 0.051(10) 0.053(10) 0.025(9) 0.047(9) 0.065(9) 0.011(9) 0.996(4) 0.996965 0.996965 0.996965 0.996965 0.996965 2 2.5246 2 2.5246 2 2.5246 3 2.5246 4 2.5246
H(1A) 0.852(9) 0 0 0 0.091(4) 0 0 0 0 0 0 0 0 0 0 0 0 0 0 0 0 0 0 0 0 0 1.1 1.18 1.18 1.18 1.18 1.18 0 2 1 2 2 2 3 2 4 2
H(1B) 0.8524 0 0 0 0.0905 0 0 0 0 0 0 0 0 0 0 0 0 0 0 0 0 0 0 0 0 0 1.1 1.18 1.18 1.18 1.18 1.18 0 2 1 2 2 2 3 2 4 2
H(2) 0.887(10) 0 0 0 0.111(6) 0 0 0 0 0 0 0 0 0 0 0 0 0 0 0 0 0 0 0 0 0 1.1 1.18 1.18 1.18 1.18 1.18 0 2 1 2 2 2 3 2 4 2
H(3A) 0.852(6) 0 0 0 0.095(3) 0 0 0 0 0 0 0 0 0 0 0 0 0 0 0 0 0 0 0 0 0 1.1 1.18 1.18 1.18 1.18 1.18 0 2 1 2 2 2 3 2 4 2
H(3B) 0.8515 0 0 0 0.0948 0 0 0 0 0 0 0 0 0 0 0 0 0 0 0 0 0 0 0 0 0 1.1 1.18 1.18 1.18 1.18 1.18 0 2 1 2 2 2 3 2 4 2
H(4A) 0.878(7) 0 0 0 0.134(3) 0 0 0 0 0 0 0 0 0 0 0 0 0 0 0 0 0 0 0 0 0 1.1 1.18 1.18 1.18 1.18 1.18 0 2 1 2 2 2 3 2 4 2
H(4B) 0.8784 0 0 0 0.1337 0 0 0 0 0 0 0 0 0 0 0 0 0 0 0 0 0 0 0 0 0 1.1 1.18 1.18 1.18 1.18 1.18 0 2 1 2 2 2 3 2 4 2
H(4C) 0.8784 0 0 0 0.1337 0 0 0 0 0 0 0 0 0 0 0 0 0 0 0 0 0 0 0 0 0 1.1 1.18 1.18 1.18 1.18 1.18 0 2 1 2 2 2 3 2 4 2
H(5A) 0.8515 0 0 0 0.0948 0 0 0 0 0 0 0 0 0 0 0 0 0 0 0 0 0 0 0 0 0 1.1 1.18 1.18 1.18 1.18 1.18 0 2 1 2 2 2 3 2 4 2
H(5B) 0.8515 0 0 0 0.0948 0 0 0 0 0 0 0 0 0 0 0 0 0 0 0 0 0 0 0 0 0 1.1 1.18 1.18 1.18 1.18 1.18 0 2 1 2 2 2 3 2 4 2
H(6A) 0.8784 0 0 0 0.1337 0 0 0 0 0 0 0 0 0 0 0 0 0 0 0 0 0 0 0 0 0 1.1 1.18 1.18 1.18 1.18 1.18 0 2 1 2 2 2 3 2 4 2
H(6B) 0.8784 0 0 0 0.1337 0 0 0 0 0 0 0 0 0 0 0 0 0 0 0 0 0 0 0 0 0 1.1 1.18 1.18 1.18 1.18 1.18 0 2 1 2 2 2 3 2 4 2
H(6C) 0.8784 0 0 0 0.1337 0 0 0 0 0 0 0 0 0 0 0 0 0 0 0 0 0 0 0 0 0 1.1 1.18 1.18 1.18 1.18 1.18 0 2 1 2 2 2 3 2 4 2
H(12) 0.904(5) 0 0 0 0.102(3) 0 0 0 0 0 0 0 0 0 0 0 0 0 0 0 0 0 0 0 0 0 1.1 1.18 1.18 1.18 1.18 1.18 0 2 1 2 2 2 3 2 4 2
H(13) 0.9042 0 0 0 0.1018 0 0 0 0 0 0 0 0 0 0 0 0 0 0 0 0 0 0 0 0 0 1.1 1.18 1.18 1.18 1.18 1.18 0 2 1 2 2 2 3 2 4 2
H(14) 0.9042 0 0 0 0.1018 0 0 0 0 0 0 0 0 0 0 0 0 0 0 0 0 0 0 0 0 0 1.1 1.18 1.18 1.18 1.18 1.18 0 2 1 2 2 2 3 2 4 2
H(15) 0.9042 0 0 0 0.1018 0 0 0 0 0 0 0 0 0 0 0 0 0 0 0 0 0 0 0 0 0 1.1 1.18 1.18 1.18 1.18 1.18 0 2 1 2 2 2 3 2 4 2
H(16) 0.9042 0 0 0 0.1018 0 0 0 0 0 0 0 0 0 0 0 0 0 0 0 0 0 0 0 0 0 1.1 1.18 1.18 1.18 1.18 1.18 0 2 1 2 2 2 3 2 4 2

loop_
_atom_site_aniso_label
_atom_site_aniso_U_11
_atom_site_aniso_U_22
_atom_site_aniso_U_33
_atom_site_aniso_U_12
_atom_site_aniso_U_13
_atom_site_aniso_U_23
F(22) 0.02235(4) 0.02294(4) 0.01843(4) 0.00242(4) -0.00418(4) -0.00055(4)
F(23) 0.02695(5) 0.02696(6) 0.01947(4) -0.00660(4) -0.00402(5) -0.00417(4)
F(24) 0.03395(7) 0.01791(5) 0.02420(5) -0.00404(4) 0.00344(4) -0.00628(5)
F(25) 0.02163(4) 0.01840(4) 0.03002(6) 0.00392(5) 0.00284(4) -0.00197(4)
F(26) 0.01724(4) 0.02175(5) 0.02249(4) 0.00205(3) -0.00287(4) -0.00313(4)
F(32) 0.02907(6) 0.02183(5) 0.02419(5) 0.00712(4) 0.00462(5) 0.00431(4)
F(33) 0.04507(7) 0.02114(5) 0.02493(6) 0.00173(5) 0.00136(5) 0.00701(4)
F(34) 0.04518(7) 0.02751(6) 0.02343(5) -0.01183(5) 0.01003(6) 0.00250(6)
F(35) 0.02915(6) 0.03037(6) 0.03750(7) -0.00469(5) 0.01673(5) -0.00215(5)
F(36) 0.01893(4) 0.02114(5) 0.03019(5) 0.00132(4) 0.00473(4) 0.00120(4)
N(1) 0.01597(7) 0.01511(7) 0.01426(6) -0.00040(6) -0.00023(6) -0.00029(6)
C(1) 0.01590(7) 0.01941(7) 0.01651(7) 0.00083(6) -0.00046(6) -0.00132(6)
C(2) 0.01747(7) 0.01605(7) 0.01527(7) 0.00072(6) 0.00132(6) -0.00040(6)
C(3) 0.01940(7) 0.01758(6) 0.01876(7) -0.00186(5) -0.00144(5) -0.00208(5)
C(4) 0.01812(7) 0.02443(7) 0.02951(8) -0.00113(6) -0.00338(6) -0.00204(6)
C(5) 0.02054(7) 0.01644(6) 0.01654(6) 0.00031(5) 0.00017(5) 0.00108(5)
C(6) 0.02817(8) 0.02549(7) 0.01600(7) 0.00309(6) -0.00060(6) 0.00283(5)
C(11) 0.01863(6) 0.01796(7) 0.01628(6) 0.00169(6) 0.00269(6) -0.00014(6)
C(12) 0.02000(7) 0.02154(7) 0.02172(7) 0.00010(6) 0.00434(6) 0.00140(6)
C(13) 0.02321(8) 0.02774(9) 0.02573(8) 0.00309(7) 0.00857(7) 0.00540(8)
C(14) 0.02864(8) 0.03155(11) 0.02189(8) 0.00861(9) 0.00945(8) 0.00347(7)
C(15) 0.03039(8) 0.02688(8) 0.01881(7) 0.00730(8) 0.00525(7) -0.00238(7)
C(16) 0.02453(7) 0.02023(7) 0.01809(6) 0.00271(6) 0.00315(6) -0.00235(6)
C(21) 0.01590(6) 0.01533(6) 0.01500(5) -0.00062(5) 0.00015(5) -0.00143(5)
C(22) 0.01774(6) 0.01759(6) 0.01496(5) -0.00134(5) -0.00048(5) -0.00088(5)
C(23) 0.02045(6) 0.01888(6) 0.01583(5) -0.00402(5) 0.00001(5) -0.00232(5)
C(24) 0.02241(7) 0.01646(6) 0.01827(6) -0.00291(5) 0.00271(6) -0.00320(5)
C(25) 0.01830(6) 0.01554(6) 0.02001(6) 0.00022(5) 0.00263(5) -0.00209(5)
C(26) 0.01582(6) 0.01626(6) 0.01746(6) 0.00046(5) 0.00038(5) -0.00182(5)
C(31) 0.01896(6) 0.01633(6) 0.01525(6) -0.00037(5) 0.00146(5) 0.00029(5)
C(32) 0.02420(7) 0.01717(6) 0.01679(6) 0.00097(5) 0.00152(5) 0.00163(5)
C(33) 0.03150(8) 0.01838(6) 0.01745(6) -0.00216(6) 0.00167(6) 0.00218(5)
C(34) 0.03126(8) 0.02072(7) 0.01818(7) -0.00697(7) 0.00492(6) 0.00005(6)
C(35) 0.02436(7) 0.02154(7) 0.02184(7) -0.00541(6) 0.00678(6) -0.00194(6)
C(36) 0.01889(6) 0.01826(6) 0.01940(6) -0.00181(5) 0.00324(6) -0.00072(5)
B(1) 0.01598(7) 0.01570(7) 0.01479(7) 0.00019(6) 0.00048(6) -0.00061(6)

loop_
_atom_site_label
_atom_site_fract_x
_atom_site_fract_y
_atom_site_fract_z
_atom_site_occupancy
_atom_site_symmetry_multiplicity
_atom_site_U_iso_or_equiv
F(22) 0.826859(6) 0.567098(6) 0.801390(12) 1 8 0.021
F(23) 0.828166(7) 0.672509(5) 0.940220(17) 1 8 0.024
F(24) 0.749861(5) 0.761563(9) 0.855557(16) 1 8 0.025
F(25) 0.666509(6) 0.738352(6) 0.632345(14) 1 8 0.023
F(26) 0.659555(6) 0.631275(5) 0.501802(15) 1 8 0.020
F(32) 0.788978(7) 0.399533(5) 0.681213(14) 1 8 0.025
F(33) 0.736321(13) 0.338764(13) 0.90565(3) 1 8 0.030
F(34) 0.631798(13) 0.377609(13) 1.03259(4) 1 8 0.032
F(35) 0.579318(14) 0.480595(11) 0.92421(3) 1 8 0.032
F(36) 0.631308(5) 0.544167(6) 0.705155(14) 1 8 0.023
N(1) 0.738276(8) 0.510918(8) 0.37901(2) 1 8 0.015
C(1) 0.821143(9) 0.507108(9) 0.52838(2) 1 8 0.017
C(2) 0.798720(9) 0.474980(9) 0.38496(2) 1 8 0.016
C(3) 0.686396(8) 0.472032(8) 0.334067(19) 1 8 0.019
C(4) 0.625660(8) 0.503612(8) 0.33512(2) 1 8 0.024
C(5) 0.743079(7) 0.566012(8) 0.28001(2) 1 8 0.018
C(6) 0.736609(8) 0.556540(8) 0.10727(2) 1 8 0.023
C(11) 0.836898(8) 0.472154(8) 0.24180(2) 1 8 0.018
C(12) 0.880624(8) 0.515723(9) 0.20898(2) 1 8 0.021
C(13) 0.915406(9) 0.511728(11) 0.07601(3) 1 8 0.026
C(14) 0.907218(10) 0.463900(9) -0.02590(3) 1 8 0.027
C(15) 0.864743(10) 0.419543(10) 0.00732(2) 1 8 0.025
C(16) 0.830121(9) 0.423620(9) 0.14049(2) 1 8 0.021
C(21) 0.744941(7) 0.592987(8) 0.637502(18) 1 8 0.015
C(22) 0.786415(7) 0.607899(8) 0.752331(19) 1 8 0.017
C(23) 0.788456(8) 0.663106(8) 0.826657(19) 1 8 0.018
C(24) 0.748368(7) 0.708093(9) 0.785898(19) 1 8 0.019
C(25) 0.706097(8) 0.695748(8) 0.67313(2) 1 8 0.018
C(26) 0.704451(7) 0.639175(7) 0.604678(19) 1 8 0.017
C(31) 0.714866(8) 0.477614(8) 0.682257(19) 1 8 0.017
C(32) 0.737918(8) 0.423083(8) 0.737745(19) 1 8 0.019
C(33) 0.710942(10) 0.389436(8) 0.85399(2) 1 8 0.022
C(34) 0.657472(9) 0.408874(8) 0.91900(2) 1 8 0.023
C(35) 0.631152(9) 0.461276(9) 0.86465(2) 1 8 0.023
C(36) 0.659926(8) 0.493656(8) 0.74951(2) 1 8 0.019
B(1) 0.751686(8) 0.524439(8) 0.56965(2) 1 8 0.015
H(1A) 0.846149 0.547366 0.498003 1 8 0.02073(3)
H(1B) 0.849685 0.480102 0.60257 1 8 0.02073(3)
H(2) 0.784218 0.429646 0.413164 1 8 0.01952(3)
H(3A) 0.686187 0.435031 0.415589 1 8 0.02230(3)
H(3B) 0.695806 0.453308 0.221303 1 8 0.02230(3)
H(4A) 0.623262 0.539335 0.250176 1 8 0.03604(5)
H(4B) 0.615649 0.522104 0.447796 1 8 0.03604(5)
H(4C) 0.591466 0.470787 0.304829 1 8 0.03604(5)
H(5A) 0.786275 0.586107 0.307719 1 8 0.02141(3)
H(5B) 0.707919 0.596695 0.317011 1 8 0.02141(3)
H(6A) 0.739564 0.600865 0.055292 1 8 0.03483(5)
H(6B) 0.692692 0.539122 0.075433 1 8 0.03483(5)
H(6C) 0.771055 0.52782 0.057732 1 8 0.03483(5)
H(12) 0.8883 0.552359 0.287591 1 8 0.02530(3)
H(13) 0.949182 0.545052 0.05089 1 8 0.03067(4)
H(14) 0.933892 0.461587 -0.12908 1 8 0.03283(5)
H(15) 0.858457 0.382173 -0.06983 1 8 0.03043(4)
H(16) 0.797812 0.388984 0.166593 1 8 0.02514(3)

loop_
_atom_type_symbol
_atom_type_description
_atom_type_scat_dispersion_real
_atom_type_scat_dispersion_imag
_atom_type_scat_source
C C 0.0033 0.0016 'International Tables Vol C Tables 4.2.6.8 and 6.1.1.4'
H H 0.0000 0.0000 'International Tables Vol C Tables 4.2.6.8 and 6.1.1.4'
B B 0.0013 0.0007 'International Tables Vol C Tables 4.2.6.8 and 6.1.1.4'
N N 0.0061 0.0033 'International Tables Vol C Tables 4.2.6.8 and 6.1.1.4'
F F 0.0171 0.0103 'International Tables Vol C Tables 4.2.6.8 and 6.1.1.4'

loop_
_geom_angle_atom_site_label_1
_geom_angle_atom_site_label_2
_geom_angle_atom_site_label_3
_geom_angle
_geom_angle_site_symmetry_1
_geom_angle_site_symmetry_2
_geom_angle_site_symmetry_3
_geom_angle_publ_flag
C(2) C(1) B(1) 88.932(14) 1_555 1_555 1_555 yes
C(2) C(1) H(1A) 110.781(16) 1_555 1_555 1_555 yes
C(2) C(1) H(1B) 114.793(16) 1_555 1_555 1_555 yes
B(1) C(1) H(1A) 110.082(15) 1_555 1_555 1_555 yes
B(1) C(1) H(1B) 123.542(16) 1_555 1_555 1_555 yes
H(1A) C(1) H(1B) 107.522(17) 1_555 1_555 1_555 yes
C(1) C(2) C(11) 120.823(17) 1_555 1_555 1_555 yes
C(1) C(2) H(2) 110.329(16) 1_555 1_555 1_555 yes
C(11) C(2) H(2) 108.354(16) 1_555 1_555 1_555 yes
C(4) C(3) H(3A) 109.976(15) 1_555 1_555 1_555 yes
C(4) C(3) H(3B) 110.676(15) 1_555 1_555 1_555 yes
H(3A) C(3) H(3B) 107.493(16) 1_555 1_555 1_555 yes
C(3) C(4) H(4A) 112.131(16) 1_555 1_555 1_555 yes
C(3) C(4) H(4B) 111.211(15) 1_555 1_555 1_555 yes
C(3) C(4) H(4C) 108.031(16) 1_555 1_555 1_555 yes
H(4A) C(4) H(4B) 109.116(17) 1_555 1_555 1_555 yes
H(4A) C(4) H(4C) 106.960(16) 1_555 1_555 1_555 yes
H(4B) C(4) H(4C) 109.263(16) 1_555 1_555 1_555 yes
C(6) C(5) H(5A) 111.042(15) 1_555 1_555 1_555 yes
C(6) C(5) H(5B) 108.124(14) 1_555 1_555 1_555 yes
H(5A) C(5) H(5B) 108.186(15) 1_555 1_555 1_555 yes
C(5) C(6) H(6A) 106.233(15) 1_555 1_555 1_555 yes
C(5) C(6) H(6B) 112.674(15) 1_555 1_555 1_555 yes
C(5) C(6) H(6C) 113.950(15) 1_555 1_555 1_555 yes
H(6A) C(6) H(6B) 105.756(15) 1_555 1_555 1_555 yes
H(6A) C(6) H(6C) 108.986(16) 1_555 1_555 1_555 yes
H(6B) C(6) H(6C) 108.838(16) 1_555 1_555 1_555 yes
C(2) C(11) C(12) 121.979(18) 1_555 1_555 1_555 yes
C(2) C(11) C(16) 119.406(19) 1_555 1_555 1_555 yes
C(12) C(11) C(16) 118.58(2) 1_555 1_555 1_555 yes
C(11) C(12) C(13) 120.64(2) 1_555 1_555 1_555 yes
C(11) C(12) H(12) 120.195(19) 1_555 1_555 1_555 yes
C(13) C(12) H(12) 119.16(2) 1_555 1_555 1_555 yes
C(12) C(13) C(14) 120.21(2) 1_555 1_555 1_555 yes
C(12) C(13) H(13) 120.74(2) 1_555 1_555 1_555 yes
C(14) C(13) H(13) 119.05(2) 1_555 1_555 1_555 yes
C(13) C(14) C(15) 119.65(2) 1_555 1_555 1_555 yes
C(13) C(14) H(14) 119.60(2) 1_555 1_555 1_555 yes
C(15) C(14) H(14) 120.76(2) 1_555 1_555 1_555 yes
C(14) C(15) C(16) 119.99(2) 1_555 1_555 1_555 yes
C(14) C(15) H(15) 120.24(2) 1_555 1_555 1_555 yes
C(16) C(15) H(15) 119.77(2) 1_555 1_555 1_555 yes
C(11) C(16) C(15) 120.90(2) 1_555 1_555 1_555 yes
C(11) C(16) H(16) 119.299(19) 1_555 1_555 1_555 yes
C(15) C(16) H(16) 119.80(2) 1_555 1_555 1_555 yes
C(22) C(21) C(26) 113.387(17) 1_555 1_555 1_555 yes
C(22) C(21) B(1) 114.623(15) 1_555 1_555 1_555 yes
C(26) C(21) B(1) 131.971(15) 1_555 1_555 1_555 yes
F(22) C(22) C(21) 120.444(15) 1_555 1_555 1_555 yes
F(22) C(22) C(23) 115.216(15) 1_555 1_555 1_555 yes
C(21) C(22) C(23) 124.312(17) 1_555 1_555 1_555 yes
F(23) C(23) C(22) 120.168(17) 1_555 1_555 1_555 yes
F(23) C(23) C(24) 119.954(15) 1_555 1_555 1_555 yes
C(22) C(23) C(24) 119.859(17) 1_555 1_555 1_555 yes
F(24) C(24) C(23) 120.699(15) 1_555 1_555 1_555 yes
F(24) C(24) C(25) 120.977(16) 1_555 1_555 1_555 yes
C(23) C(24) C(25) 118.315(19) 1_555 1_555 1_555 yes
F(25) C(25) C(24) 119.509(16) 1_555 1_555 1_555 yes
F(25) C(25) C(26) 120.511(16) 1_555 1_555 1_555 yes
C(24) C(25) C(26) 119.975(18) 1_555 1_555 1_555 yes
F(26) C(26) C(21) 121.079(15) 1_555 1_555 1_555 yes
F(26) C(26) C(25) 114.836(15) 1_555 1_555 1_555 yes
C(21) C(26) C(25) 124.084(17) 1_555 1_555 1_555 yes
C(32) C(31) C(36) 113.271(17) 1_555 1_555 1_555 yes
C(32) C(31) B(1) 124.726(16) 1_555 1_555 1_555 yes
C(36) C(31) B(1) 121.397(15) 1_555 1_555 1_555 yes
F(32) C(32) C(31) 121.317(15) 1_555 1_555 1_555 yes
F(32) C(32) C(33) 114.848(16) 1_555 1_555 1_555 yes
C(31) C(32) C(33) 123.834(18) 1_555 1_555 1_555 yes
F(33) C(33) C(32) 120.96(2) 1_555 1_555 1_555 yes
F(33) C(33) C(34) 119.161(19) 1_555 1_555 1_555 yes
C(32) C(33) C(34) 119.875(19) 1_555 1_555 1_555 yes
F(34) C(34) C(33) 120.41(2) 1_555 1_555 1_555 yes
F(34) C(34) C(35) 120.59(2) 1_555 1_555 1_555 yes
C(33) C(34) C(35) 118.99(2) 1_555 1_555 1_555 yes
F(35) C(35) C(34) 120.147(19) 1_555 1_555 1_555 yes
F(35) C(35) C(36) 120.71(2) 1_555 1_555 1_555 yes
C(34) C(35) C(36) 119.131(19) 1_555 1_555 1_555 yes
F(36) C(36) C(31) 120.294(16) 1_555 1_555 1_555 yes
F(36) C(36) C(35) 114.895(16) 1_555 1_555 1_555 yes
C(31) C(36) C(35) 124.805(18) 1_555 1_555 1_555 yes
C(1) B(1) C(21) 112.642(14) 1_555 1_555 1_555 yes
C(1) B(1) C(31) 116.872(14) 1_555 1_555 1_555 yes
C(21) B(1) C(31) 109.109(13) 1_555 1_555 1_555 yes

loop_
_geom_bond_atom_site_label_1
_geom_bond_atom_site_label_2
_geom_bond_distance
_geom_bond_site_symmetry_1
_geom_bond_site_symmetry_2
_geom_bond_publ_flag
F(22) C(22) 1.3451(2) 1_555 1_555 yes
F(23) C(23) 1.3400(2) 1_555 1_555 yes
F(24) C(24) 1.3332(3) 1_555 1_555 yes
F(25) C(25) 1.3392(2) 1_555 1_555 yes
F(26) C(26) 1.3507(2) 1_555 1_555 yes
F(32) C(32) 1.3418(2) 1_555 1_555 yes
F(33) C(33) 1.3362(4) 1_555 1_555 yes
F(34) C(34) 1.3349(4) 1_555 1_555 yes
F(35) C(35) 1.3330(4) 1_555 1_555 yes
F(36) C(36) 1.3456(2) 1_555 1_555 yes
C(1) C(2) 1.5201(3) 1_555 1_555 yes
C(1) B(1) 1.6296(3) 1_555 1_555 yes
C(1) H(1A) 1.0850(2) 1_555 1_555 yes
C(1) H(1B) 1.08500(19) 1_555 1_555 yes
C(2) C(11) 1.5070(3) 1_555 1_555 yes
C(2) H(2) 1.0850(2) 1_555 1_555 yes
C(3) C(4) 1.5202(3) 1_555 1_555 yes
C(3) H(3A) 1.08500(17) 1_555 1_555 yes
C(3) H(3B) 1.08500(17) 1_555 1_555 yes
C(4) H(4A) 1.08500(19) 1_555 1_555 yes
C(4) H(4B) 1.08501(19) 1_555 1_555 yes
C(4) H(4C) 1.08498(17) 1_555 1_555 yes
C(5) C(6) 1.5229(3) 1_555 1_555 yes
C(5) H(5A) 1.08499(17) 1_555 1_555 yes
C(5) H(5B) 1.08501(16) 1_555 1_555 yes
C(6) H(6A) 1.08501(17) 1_555 1_555 yes
C(6) H(6B) 1.08501(19) 1_555 1_555 yes
C(6) H(6C) 1.08500(18) 1_555 1_555 yes
C(11) C(12) 1.4001(3) 1_555 1_555 yes
C(11) C(16) 1.3999(3) 1_555 1_555 yes
C(12) C(13) 1.3929(3) 1_555 1_555 yes
C(12) H(12) 1.0760(2) 1_555 1_555 yes
C(13) C(14) 1.3949(3) 1_555 1_555 yes
C(13) H(13) 1.0760(2) 1_555 1_555 yes
C(14) C(15) 1.3940(3) 1_555 1_555 yes
C(14) H(14) 1.0760(3) 1_555 1_555 yes
C(15) C(16) 1.3925(3) 1_555 1_555 yes
C(15) H(15) 1.0760(2) 1_555 1_555 yes
C(16) H(16) 1.0760(2) 1_555 1_555 yes
C(21) C(22) 1.3979(2) 1_555 1_555 yes
C(21) C(26) 1.3935(2) 1_555 1_555 yes
C(21) B(1) 1.6393(2) 1_555 1_555 yes
C(22) C(23) 1.3865(2) 1_555 1_555 yes
C(23) C(24) 1.3842(3) 1_555 1_555 yes
C(24) C(25) 1.3846(2) 1_555 1_555 yes
C(25) C(26) 1.3905(2) 1_555 1_555 yes
C(31) C(32) 1.4003(2) 1_555 1_555 yes
C(31) C(36) 1.3989(2) 1_555 1_555 yes
C(31) B(1) 1.6455(3) 1_555 1_555 yes
C(32) C(33) 1.3921(2) 1_555 1_555 yes
C(33) C(34) 1.3840(3) 1_555 1_555 yes
C(34) C(35) 1.3852(3) 1_555 1_555 yes
C(35) C(36) 1.3881(2) 1_555 1_555 yes
